data_7200998
loop_
_publ_author_name
'Varughese, Sunil'
'Cooke, Gareth'
'Draper, Sylvia M.'

_publ_section_title
;
 N-Substituted pyridazines as building blocks in novel supramolecular
 architectures
;
_journal_issue 8
_journal_name_full CrystEngComm
_journal_page_first 1505
_journal_paper_doi 10.1039/b902765c
_journal_volume 11
_journal_year 2009
_chemical_formula_moiety 'C34 H22 N8'
_chemical_formula_sum 'C34 H22 N8'
_chemical_formula_weight 542.60
_chemical_name_systematic
;
?
;
_space_group_IT_number 148
_symmetry_cell_setting trigonal
_symmetry_space_group_name_Hall '-R 3'
_symmetry_space_group_name_H-M 'R -3 :H'
_atom_sites_solution_hydrogens geom
_atom_sites_solution_primary direct
_atom_sites_solution_secondary difmap
_audit_creation_method SHELXL-97
_cell_angle_alpha 90.00
_cell_angle_beta 90.00
_cell_angle_gamma 120.00
_cell_formula_units_Z 9
_cell_length_a 36.000(1)
_cell_length_b 36.000(1)
_cell_length_c 6.213(5)
_cell_measurement_reflns_used 6751
_cell_measurement_temperature 123(2)
_cell_measurement_theta_max 24.99
_cell_measurement_theta_min 2.26
_cell_volume 6973(6)
_computing_cell_refinement 'Bruker SMART'
_computing_data_collection 'Bruker SMART'
_computing_data_reduction 'Bruker SAINT'
_computing_molecular_graphics 'Bruker SHELXTL'
_computing_publication_material 'Bruker SHELXTL'
_computing_structure_refinement 'SHELXL-97 (Sheldrick, 1997)'
_computing_structure_solution 'SHELXS-97 (Sheldrick, 1990)'
_diffrn_ambient_temperature 123(2)
_diffrn_measured_fraction_theta_full 0.992
_diffrn_measured_fraction_theta_max 0.992
_diffrn_measurement_device_type 'CCD area detector'
_diffrn_measurement_method 'phi and omega scans'
_diffrn_radiation_monochromator graphite
_diffrn_radiation_source 'fine-focus sealed tube'
_diffrn_radiation_type MoK\a
_diffrn_radiation_wavelength 0.71073
_diffrn_reflns_av_R_equivalents 0.0436
_diffrn_reflns_av_sigmaI/netI 0.0247
_diffrn_reflns_limit_h_max 42
_diffrn_reflns_limit_h_min -42
_diffrn_reflns_limit_k_max 42
_diffrn_reflns_limit_k_min -42
_diffrn_reflns_limit_l_max 7
_diffrn_reflns_limit_l_min -7
_diffrn_reflns_number 23138
_diffrn_reflns_theta_full 25.00
_diffrn_reflns_theta_max 25.00
_diffrn_reflns_theta_min 1.96
_exptl_absorpt_coefficient_mu 0.072
_exptl_absorpt_correction_T_max 0.9914
_exptl_absorpt_correction_T_min 0.9842
_exptl_absorpt_correction_type multi-scan
_exptl_absorpt_process_details 'SADABS; Sheldrick, 1997'
_exptl_crystal_colour Colorless
_exptl_crystal_density_diffrn 1.163
_exptl_crystal_density_method 'not measured'
_exptl_crystal_description Blocks
_exptl_crystal_F_000 2538
_exptl_crystal_size_max 0.22
_exptl_crystal_size_mid 0.16
_exptl_crystal_size_min 0.12
_platon_squeeze_details
;
;
_refine_diff_density_max 0.240
_refine_diff_density_min -0.160
_refine_diff_density_rms 0.042
_refine_ls_extinction_method none
_refine_ls_goodness_of_fit_ref 1.038
_refine_ls_hydrogen_treatment mixed
_refine_ls_matrix_type full
_refine_ls_number_parameters 194
_refine_ls_number_reflns 2723
_refine_ls_number_restraints 0
_refine_ls_restrained_S_all 1.038
_refine_ls_R_factor_all 0.0498
_refine_ls_R_factor_gt 0.0408
_refine_ls_shift/su_max 0.000
_refine_ls_shift/su_mean 0.000
_refine_ls_structure_factor_coef Fsqd
_refine_ls_weighting_details 'calc w=1/[\s^2^(Fo^2^)+(0.0695P)^2^+3.1129P] where P=(Fo^2^+2Fc^2^)/3'
_refine_ls_weighting_scheme calc
_refine_ls_wR_factor_gt 0.1077
_refine_ls_wR_factor_ref 0.1125
_reflns_number_gt 2320
_reflns_number_total 2723
_reflns_threshold_expression >2sigma(I)
_cod_data_source_file b902765c.txt
_cod_data_source_block 2
_cod_depositor_comments
;
The following automatic conversions were performed:
'_symmetry_cell_setting' value 'Trigonal' changed to 'trigonal' according
to '/home/saulius/struct/CIF-dictionaries/cif_core.dic' dictionary named
'cif_core.dic' version 2.4.1 from
2010-06-29.

'_exptl_absorpt_correction_type' value 'multi scan' changed
to 'multi-scan' according to
'/home/saulius/struct/CIF-dictionaries/cif_core.dic' dictionary named
'cif_core.dic' version 2.4.1 from 2010-06-29.

Automatic conversion script
Id: cif_fix_enum 1527 2010-12-29 10:47:43Z saulius 
;
_cod_original_sg_symbol_H-M 'R -3'
_cod_database_code 7200998

loop_
_symmetry_equiv_pos_as_xyz
'x, y, z'
'-y, x-y, z'
'-x+y, -x, z'
'x+2/3, y+1/3, z+1/3'
'-y+2/3, x-y+1/3, z+1/3'
'-x+y+2/3, -x+1/3, z+1/3'
'x+1/3, y+2/3, z+2/3'
'-y+1/3, x-y+2/3, z+2/3'
'-x+y+1/3, -x+2/3, z+2/3'
'-x, -y, -z'
'y, -x+y, -z'
'x-y, x, -z'
'-x+2/3, -y+1/3, -z+1/3'
'y+2/3, -x+y+1/3, -z+1/3'
'x-y+2/3, x+1/3, -z+1/3'
'-x+1/3, -y+2/3, -z+2/3'
'y+1/3, -x+y+2/3, -z+2/3'
'x-y+1/3, x+2/3, -z+2/3'

loop_
_atom_site_label
_atom_site_type_symbol
_atom_site_fract_x
_atom_site_fract_y
_atom_site_fract_z
_atom_site_U_iso_or_equiv
_atom_site_adp_type
_atom_site_occupancy
_atom_site_symmetry_multiplicity
_atom_site_calc_flag
_atom_site_refinement_flags
_atom_site_disorder_assembly
_atom_site_disorder_group
C1 C 0.36814(4) 0.16156(4) 0.6086(2) 0.0220(3) Uani 1 1 d . . .
C2 C 0.34906(4) 0.14851(4) 0.8101(2) 0.0247(3) Uani 1 1 d . . .
H2A H 0.3596 0.1359 0.9090 0.030 Uiso 1 1 calc R . .
C3 C 0.31493(4) 0.15376(4) 0.8676(2) 0.0241(3) Uani 1 1 d . . .
H3A H 0.3025 0.1450 1.0064 0.029 Uiso 1 1 calc R . .
C13 C 0.44165(4) 0.16556(4) 0.6442(2) 0.0231(3) Uani 1 1 d . . .
C14 C 0.40223(4) 0.15246(4) 0.5374(2) 0.0219(3) Uani 1 1 d . . .
C15 C 0.39486(4) 0.12750(4) 0.3576(2) 0.0221(3) Uani 1 1 d . . .
H15A H 0.3696 0.1187 0.2746 0.027 Uiso 1 1 calc R . .
C16 C 0.42428(4) 0.11511(4) 0.2969(2) 0.0223(3) Uani 1 1 d . . .
C17 C 0.45753(4) 0.19500(4) 0.8327(2) 0.0259(3) Uani 1 1 d . . .
C19 C 0.45734(6) 0.24915(5) 1.0235(3) 0.0459(5) Uani 1 1 d . . .
H19A H 0.4475 0.2691 1.0403 0.055 Uiso 1 1 calc R . .
C110 C 0.48518(6) 0.24918(5) 1.1754(3) 0.0442(4) Uani 1 1 d . . .
H11B H 0.4938 0.2682 1.2947 0.053 Uiso 1 1 calc R . .
C111 C 0.50015(5) 0.22109(5) 1.1507(3) 0.0385(4) Uani 1 1 d . . .
C112 C 0.48634(5) 0.19352(5) 0.9762(2) 0.0308(4) Uani 1 1 d . . .
H11C H 0.4964 0.1739 0.9549 0.037 Uiso 1 1 calc R . .
C113 C 0.41753(4) 0.08816(4) 0.1030(2) 0.0231(3) Uani 1 1 d . . .
C115 C 0.37488(5) 0.05398(5) -0.1869(2) 0.0298(3) Uani 1 1 d . . .
H11D H 0.3494 0.0458 -0.2663 0.036 Uiso 1 1 calc R . .
C116 C 0.40305(5) 0.04172(5) -0.2644(2) 0.0309(4) Uani 1 1 d . . .
H11E H 0.3972 0.0258 -0.3942 0.037 Uiso 1 1 calc R . .
C117 C 0.44000(5) 0.05324(5) -0.1482(2) 0.0304(4) Uani 1 1 d . . .
H11F H 0.4599 0.0451 -0.1961 0.037 Uiso 1 1 calc R . .
C118 C 0.44754(5) 0.07681(4) 0.0384(2) 0.0284(3) Uani 1 1 d . . .
H11G H 0.4727 0.0851 0.1211 0.034 Uiso 1 1 calc R . .
N11 N 0.45996(4) 0.12673(4) 0.40986(18) 0.0271(3) Uani 1 1 d . . .
N12 N 0.46859(4) 0.15237(4) 0.57995(18) 0.0271(3) Uani 1 1 d . . .
N18 N 0.44321(4) 0.22279(4) 0.8535(2) 0.0369(3) Uani 1 1 d . . .
N114 N 0.38131(4) 0.07669(4) -0.00690(18) 0.0264(3) Uani 1 1 d . . .
H111 H 0.5196(6) 0.2201(5) 1.252(3) 0.045(5) Uiso 1 1 d . . .

loop_
_atom_site_aniso_label
_atom_site_aniso_U_11
_atom_site_aniso_U_22
_atom_site_aniso_U_33
_atom_site_aniso_U_23
_atom_site_aniso_U_13
_atom_site_aniso_U_12
C1 0.0254(7) 0.0204(7) 0.0220(7) -0.0033(5) -0.0043(5) 0.0128(6)
C2 0.0333(8) 0.0270(7) 0.0210(7) -0.0015(5) -0.0049(6) 0.0205(6)
C3 0.0313(8) 0.0266(7) 0.0179(7) -0.0001(5) 0.0000(6) 0.0172(6)
C13 0.0271(7) 0.0214(7) 0.0233(7) 0.0030(5) -0.0006(6) 0.0141(6)
C14 0.0265(7) 0.0205(7) 0.0207(7) 0.0033(5) 0.0003(5) 0.0132(6)
C15 0.0237(7) 0.0248(7) 0.0202(7) 0.0016(5) -0.0019(5) 0.0139(6)
C16 0.0247(7) 0.0226(7) 0.0213(7) 0.0037(5) 0.0011(5) 0.0131(6)
C17 0.0271(7) 0.0219(7) 0.0274(7) -0.0006(6) -0.0016(6) 0.0113(6)
C19 0.0523(11) 0.0347(9) 0.0580(11) -0.0207(8) -0.0183(9) 0.0273(8)
C110 0.0513(10) 0.0345(9) 0.0440(10) -0.0176(7) -0.0138(8) 0.0192(8)
C111 0.0427(9) 0.0356(9) 0.0344(9) -0.0056(7) -0.0147(7) 0.0173(8)
C112 0.0341(8) 0.0281(8) 0.0313(8) -0.0023(6) -0.0064(6) 0.0166(7)
C113 0.0267(7) 0.0234(7) 0.0217(7) 0.0039(5) 0.0016(5) 0.0143(6)
C115 0.0395(8) 0.0293(8) 0.0241(7) -0.0012(6) -0.0056(6) 0.0199(7)
C116 0.0465(9) 0.0263(8) 0.0212(7) 0.0004(6) 0.0022(6) 0.0192(7)
C117 0.0378(8) 0.0282(8) 0.0308(8) 0.0021(6) 0.0094(6) 0.0207(7)
C118 0.0294(8) 0.0287(8) 0.0301(8) 0.0003(6) 0.0011(6) 0.0168(6)
N11 0.0302(6) 0.0327(7) 0.0244(6) -0.0031(5) -0.0035(5) 0.0204(5)
N12 0.0295(7) 0.0305(7) 0.0255(6) -0.0024(5) -0.0040(5) 0.0181(6)
N18 0.0419(8) 0.0287(7) 0.0457(8) -0.0123(6) -0.0133(6) 0.0219(6)
N114 0.0328(7) 0.0282(6) 0.0232(6) -0.0014(5) -0.0036(5) 0.0191(5)

loop_
_atom_type_symbol
_atom_type_description
_atom_type_scat_dispersion_real
_atom_type_scat_dispersion_imag
_atom_type_scat_source
C C 0.0033 0.0016 'International Tables Vol C Tables 4.2.6.8 and 6.1.1.4'
H H 0.0000 0.0000 'International Tables Vol C Tables 4.2.6.8 and 6.1.1.4'
N N 0.0061 0.0033 'International Tables Vol C Tables 4.2.6.8 and 6.1.1.4'

loop_
_geom_angle_atom_site_label_1
_geom_angle_atom_site_label_2
_geom_angle_atom_site_label_3
_geom_angle
_geom_angle_site_symmetry_1
_geom_angle_site_symmetry_3
_geom_angle_publ_flag
C2 C1 C3 118.54(13) . 13_556 ?
C2 C1 C14 121.02(11) . . ?
C3 C1 C14 120.13(12) 13_556 . ?
C3 C2 C1 120.62(12) . . ?
C2 C3 C1 120.84(13) . 13_556 ?
N12 C13 C14 121.73(12) . . ?
N12 C13 C17 113.53(11) . . ?
C14 C13 C17 124.73(12) . . ?
C15 C14 C13 115.62(12) . . ?
C15 C14 C1 118.37(12) . . ?
C13 C14 C1 125.94(12) . . ?
C14 C15 C16 120.05(12) . . ?
N11 C16 C15 121.69(12) . . ?
N11 C16 C113 116.58(12) . . ?
C15 C16 C113 121.73(12) . . ?
N18 C17 C112 122.68(13) . . ?
N18 C17 C13 116.90(12) . . ?
C112 C17 C13 120.41(12) . . ?
N18 C19 C110 124.05(15) . . ?
C111 C110 C19 118.49(15) . . ?
C110 C111 C112 118.94(15) . . ?
C111 C112 C17 118.88(14) . . ?
N114 C113 C118 122.74(13) . . ?
N114 C113 C16 115.43(12) . . ?
C118 C113 C16 121.81(12) . . ?
N114 C115 C116 123.94(13) . . ?
C115 C116 C117 118.22(14) . . ?
C118 C117 C116 119.12(13) . . ?
C117 C118 C113 118.66(13) . . ?
N12 N11 C16 119.20(11) . . ?
N11 N12 C13 121.57(11) . . ?
C19 N18 C17 116.94(13) . . ?
C115 N114 C113 117.32(12) . . ?

loop_
_geom_bond_atom_site_label_1
_geom_bond_atom_site_label_2
_geom_bond_distance
_geom_bond_site_symmetry_2
_geom_bond_publ_flag
C1 C2 1.392(2) . ?
C1 C3 1.3930(19) 13_556 ?
C1 C14 1.4869(18) . ?
C2 C3 1.3803(19) . ?
C3 C1 1.3930(19) 13_556 ?
C13 N12 1.3361(18) . ?
C13 C14 1.4168(19) . ?
C13 C17 1.489(2) . ?
C14 C15 1.374(2) . ?
C15 C16 1.3911(19) . ?
C16 N11 1.3343(18) . ?
C16 C113 1.489(2) . ?
C17 N18 1.3413(18) . ?
C17 C112 1.389(2) . ?
C19 N18 1.339(2) . ?
C19 C110 1.377(2) . ?
C110 C111 1.372(2) . ?
C111 C112 1.383(2) . ?
C113 N114 1.3413(18) . ?
C113 C118 1.3915(19) . ?
C115 N114 1.335(2) . ?
C115 C116 1.379(2) . ?
C116 C117 1.382(2) . ?
C117 C118 1.382(2) . ?
N11 N12 1.3338(17) . ?

loop_
_platon_squeeze_void_nr
_platon_squeeze_void_average_x
_platon_squeeze_void_average_y
_platon_squeeze_void_average_z
_platon_squeeze_void_volume
_platon_squeeze_void_count_electrons
_platon_squeeze_void_content
1 0.000 0.000 -0.013 418 14 ' '
2 0.333 0.667 0.031 422 14 ' '
3 0.667 0.333 0.698 422 14 ' '
